data_7243280
loop_
_publ_author_name
'Tantawy, Ahmed H.'
'Meng, Xiang-Gao'
'Marzouk, Adel A.'
'Fouad, Ali'
'Abdelazeem, Ahmed H.'
'Youssif, Bahaa G. M.'
'Jiang, Hong'
'Wang, Man-Qun'

_publ_section_title
;
 Structure-based design, synthesis, and biological evaluation of novel
 piperine--resveratrol hybrids as antiproliferative agents targeting
 SIRT-2
;
_journal_issue 41
_journal_name_full 'RSC Advances'
_journal_page_first 25738
_journal_page_last 25751
_journal_paper_doi 10.1039/D1RA04061H
_journal_volume 11
_journal_year 2021
_chemical_formula_moiety 'C25 H18 F2 N2 O3'
_chemical_formula_sum 'C25 H18 F2 N2 O3'
_chemical_formula_weight 432.41
_space_group_crystal_system triclinic
_space_group_IT_number 2
_space_group_name_Hall '-P 1'
_space_group_name_H-M_alt 'P -1'
_atom_sites_solution_hydrogens geom
_atom_sites_solution_primary dual
_atom_sites_solution_secondary difmap
_audit_creation_date 2019-05-14
_audit_creation_method
;
Olex2 1.2
(compiled 2018.05.29 svn.r3508 for OlexSys, GUI svn.r5506)
;
_audit_update_record
;
2020-02-15 deposited with the CCDC.	2021-06-24 downloaded from the CCDC.
;
_cell_angle_alpha 83.878(9)
_cell_angle_beta 87.608(9)
_cell_angle_gamma 82.240(9)
_cell_formula_units_Z 2
_cell_length_a 5.329(3)
_cell_length_b 10.708(5)
_cell_length_c 15.496(7)
_cell_measurement_reflns_used 1164
_cell_measurement_temperature 296(2)
_cell_measurement_theta_max 25.25
_cell_measurement_theta_min 2.64
_cell_volume 870.8(7)
_computing_cell_refinement 'SAINT v7.68A (Bruker, 2009)'
_computing_data_reduction 'SAINT v7.68A (Bruker, 2009)'
_computing_molecular_graphics 'Olex2 (Dolomanov et al., 2009)'
_computing_publication_material 'Olex2 (Dolomanov et al., 2009)'
_computing_structure_refinement 'XH (Sheldrick, 2008)'
_computing_structure_solution 'XM (Sheldrick, 2008)'
_diffrn_ambient_temperature 296.15
_diffrn_measured_fraction_theta_full 0.990
_diffrn_measured_fraction_theta_max 0.990
_diffrn_measurement_device_type 'Bruker APEX-II CCD'
_diffrn_measurement_method '\f and \w scans'
_diffrn_radiation_monochromator graphite
_diffrn_radiation_type MoK\a
_diffrn_radiation_wavelength 0.71073
_diffrn_reflns_av_R_equivalents 0.0520
_diffrn_reflns_av_unetI/netI 0.0793
_diffrn_reflns_limit_h_max 6
_diffrn_reflns_limit_h_min -6
_diffrn_reflns_limit_k_max 12
_diffrn_reflns_limit_k_min -12
_diffrn_reflns_limit_l_max 18
_diffrn_reflns_limit_l_min -17
_diffrn_reflns_number 6085
_diffrn_reflns_theta_full 25.00
_diffrn_reflns_theta_max 25.00
_diffrn_reflns_theta_min 2.23
_diffrn_source 'fine-focus sealed tube'
_diffrn_standards_number 0
_exptl_absorpt_coefficient_mu 0.124
_exptl_absorpt_correction_T_max 0.7460
_exptl_absorpt_correction_T_min 0.5798
_exptl_absorpt_correction_type none
_exptl_absorpt_process_details
;
SADABS-2008/1 (Bruker,2008) was used for absorption correction.
wR2(int) was 0.1408 before and 0.0550 after correction.
The Ratio of minimum to maximum transmission is 0.7772.
The \l/2 correction factor is 0.0015.
;
_exptl_crystal_density_diffrn 1.649
_exptl_crystal_density_method 'not measured'
_exptl_crystal_F_000 448
_refine_diff_density_max 0.241
_refine_diff_density_min -0.241
_refine_diff_density_rms 0.066
_refine_ls_extinction_coef 0.243(19)
_refine_ls_extinction_expression Fc^*^=kFc[1+0.001xFc^2^\l^3^/sin(2\q)]^-1/4^
_refine_ls_extinction_method SHELXL
_refine_ls_goodness_of_fit_ref 1.052
_refine_ls_hydrogen_treatment constr
_refine_ls_matrix_type full
_refine_ls_number_parameters 290
_refine_ls_number_reflns 3045
_refine_ls_number_restraints 0
_refine_ls_restrained_S_all 1.052
_refine_ls_R_factor_all 0.0965
_refine_ls_R_factor_gt 0.0623
_refine_ls_shift/su_max 0.000
_refine_ls_shift/su_mean 0.000
_refine_ls_structure_factor_coef Fsqd
_refine_ls_weighting_details 'calc w=1/[\s^2^(Fo^2^)+(0.1019P)^2^+0.0000P] where P=(Fo^2^+2Fc^2^)/3'
_refine_ls_weighting_scheme calc
_refine_ls_wR_factor_gt 0.1690
_refine_ls_wR_factor_ref 0.1941
_reflns_number_gt 1879
_reflns_number_total 3045
_reflns_threshold_expression >2sigma(I)
_cod_data_source_file d1ra04061h3.cif
_cod_data_source_block mo_190508e_0m
_cod_database_code 7243280
_olex2_refinement_description
;
1. Fixed Uiso
 At 1.2 times of:
  All C(H) groups, All C(H,H) groups, All N(H) groups
2.a Secondary CH2 refined with riding coordinates:
 C25(H25A,H25B)
2.b Aromatic/amide H refined with riding coordinates:
 C2(H2), C3(H3), C5(H5), C6(H6), C9(H9), C10(H10), C12(H12), C13(H13),
 C15(H15), C16(H16), C17(H17), C18(H18), C20(H20), C21(H21), C24(H24), N2(H2A)
;
_olex2_submission_special_instructions 'No special instructions were received'

loop_
_space_group_symop_id
_space_group_symop_operation_xyz
1 'x, y, z'
2 '-x, -y, -z'

loop_
_atom_site_label
_atom_site_type_symbol
_atom_site_fract_x
_atom_site_fract_y
_atom_site_fract_z
_atom_site_U_iso_or_equiv
_atom_site_adp_type
_atom_site_occupancy
_atom_site_calc_flag
_atom_site_disorder_assembly
_atom_site_disorder_group
_atom_site_refinement_flags_posn
C1 C 1.4016(6) 1.1771(3) 0.10693(19) 0.0407(7) Uani 1 d . . .
C2 C 1.2191(7) 1.2696(4) 0.1081(3) 0.0732(11) Uani 1 d . . .
H2 H 1.0963 1.2685 0.1525 0.088 Uiso 1 calc . . R
C3 C 1.2059(9) 1.3641(4) 0.0477(3) 0.0858(14) Uani 1 d . . .
H3 H 1.0736 1.4303 0.0483 0.103 Uiso 1 calc . . R
C4 C 1.3740(8) 1.3650(3) -0.0118(2) 0.0552(9) Uani 1 d . . .
C5 C 1.5558(7) 1.2776(3) -0.0149(2) 0.0554(9) Uani 1 d . . .
H5 H 1.6780 1.2805 -0.0594 0.066 Uiso 1 calc . . R
C6 C 1.5694(6) 1.1834(3) 0.0452(2) 0.0516(9) Uani 1 d . . .
H6 H 1.7041 1.1186 0.0436 0.062 Uiso 1 calc . . R
C7 C 1.4151(6) 1.0794(3) 0.17370(19) 0.0415(7) Uani 1 d . . .
C8 C 1.5704(6) 1.0839(3) 0.24312(18) 0.0416(7) Uani 1 d . . .
C9 C 1.7148(7) 1.1717(3) 0.2423(2) 0.0541(9) Uani 1 d . . .
H9 H 1.7105 1.2339 0.1954 0.065 Uiso 1 calc . . R
C10 C 1.8653(7) 1.1751(3) 0.3052(2) 0.0617(10) Uani 1 d . . .
H10 H 1.9717 1.2375 0.3032 0.074 Uiso 1 calc . . R
C11 C 1.8644(7) 1.0920(3) 0.3693(2) 0.0551(9) Uani 1 d . . .
C12 C 1.7235(8) 1.0047(3) 0.3753(2) 0.0644(10) Uani 1 d . . .
H12 H 1.7252 0.9457 0.4239 0.077 Uiso 1 calc . . R
C13 C 1.5766(7) 1.0008(3) 0.3109(2) 0.0619(10) Uani 1 d . . .
H13 H 1.4734 0.9369 0.3134 0.074 Uiso 1 calc . . R
C14 C 1.0006(6) 0.9002(3) 0.1170(2) 0.0439(8) Uani 1 d . . .
C15 C 0.9935(6) 0.8180(3) 0.1904(2) 0.0496(8) Uani 1 d . . .
H15 H 1.1064 0.8202 0.2343 0.060 Uiso 1 calc . . R
C16 C 0.8390(6) 0.7406(3) 0.19962(19) 0.0489(8) Uani 1 d . . .
H16 H 0.7292 0.7416 0.1544 0.059 Uiso 1 calc . . R
C17 C 0.8146(7) 0.6551(3) 0.2688(2) 0.0533(9) Uani 1 d . . .
H17 H 0.9252 0.6512 0.3141 0.064 Uiso 1 calc . . R
C18 C 0.6510(7) 0.5804(3) 0.2754(2) 0.0532(9) Uani 1 d . . .
H18 H 0.5423 0.5871 0.2293 0.064 Uiso 1 calc . . R
C19 C 0.6132(6) 0.4899(3) 0.3428(2) 0.0475(8) Uani 1 d . . .
C20 C 0.4224(7) 0.4250(3) 0.3409(2) 0.0580(9) Uani 1 d . . .
H20 H 0.3173 0.4408 0.2935 0.070 Uiso 1 calc . . R
C21 C 0.3747(7) 0.3391(3) 0.4031(2) 0.0611(10) Uani 1 d . . .
H21 H 0.2365 0.2949 0.4016 0.073 Uiso 1 calc . . R
C22 C 0.5250(7) 0.3185(3) 0.4656(2) 0.0515(8) Uani 1 d . . .
C23 C 0.7143(6) 0.3808(3) 0.4692(2) 0.0458(8) Uani 1 d . . .
C24 C 0.7640(6) 0.4666(3) 0.4098(2) 0.0486(8) Uani 1 d . . .
H24 H 0.9009 0.5111 0.4135 0.058 Uiso 1 calc . . R
C25 C 0.7211(8) 0.2478(4) 0.5787(2) 0.0635(10) Uani 1 d . . .
H25A H 0.6692 0.2658 0.6374 0.076 Uiso 1 calc . . R
H25B H 0.8356 0.1690 0.5820 0.076 Uiso 1 calc . . R
F1 F 1.3590(5) 1.45741(18) -0.07088(13) 0.0810(8) Uani 1 d . . .
F2 F 2.0110(5) 1.0967(2) 0.43265(14) 0.0845(8) Uani 1 d . . .
N1 N 1.2936(5) 0.9909(2) 0.17772(15) 0.0431(7) Uani 1 d . . .
N2 N 1.1498(5) 0.9847(2) 0.11339(16) 0.0455(7) Uani 1 d . . .
H2A H 1.1547 1.0380 0.0679 0.055 Uiso 1 calc . . R
O1 O 0.8772(4) 0.89714(19) 0.05775(14) 0.0528(7) Uani 1 d . . .
O2 O 0.5183(5) 0.2373(2) 0.53343(16) 0.0689(8) Uani 1 d . . .
O3 O 0.8369(5) 0.3411(2) 0.53941(15) 0.0658(8) Uani 1 d . . .

loop_
_atom_site_aniso_label
_atom_site_aniso_U_11
_atom_site_aniso_U_22
_atom_site_aniso_U_33
_atom_site_aniso_U_23
_atom_site_aniso_U_13
_atom_site_aniso_U_12
C1 0.0410(17) 0.0370(16) 0.0450(18) 0.0008(13) -0.0062(15) -0.0111(13)
C2 0.060(2) 0.076(3) 0.072(3) 0.022(2) 0.017(2) 0.005(2)
C3 0.083(3) 0.066(3) 0.091(3) 0.025(2) 0.012(3) 0.022(2)
C4 0.076(3) 0.0404(19) 0.048(2) 0.0127(15) -0.0087(19) -0.0138(18)
C5 0.068(2) 0.060(2) 0.0370(18) 0.0037(16) 0.0068(17) -0.0162(18)
C6 0.057(2) 0.052(2) 0.0431(19) 0.0038(15) 0.0033(16) -0.0034(15)
C7 0.0448(18) 0.0409(17) 0.0402(17) -0.0023(13) -0.0005(14) -0.0119(14)
C8 0.0452(18) 0.0444(17) 0.0355(17) -0.0007(13) -0.0037(14) -0.0095(14)
C9 0.063(2) 0.061(2) 0.0412(18) 0.0060(15) -0.0054(16) -0.0274(17)
C10 0.073(2) 0.076(2) 0.043(2) 0.0026(18) -0.0077(18) -0.039(2)
C11 0.061(2) 0.067(2) 0.0395(19) -0.0025(16) -0.0120(16) -0.0170(18)
C12 0.080(3) 0.068(2) 0.047(2) 0.0121(17) -0.0176(19) -0.027(2)
C13 0.078(3) 0.058(2) 0.053(2) 0.0104(17) -0.0145(19) -0.0298(18)
C14 0.0541(19) 0.0417(17) 0.0376(17) 0.0008(14) -0.0044(15) -0.0159(15)
C15 0.062(2) 0.0474(18) 0.0412(18) 0.0065(14) -0.0095(16) -0.0205(16)
C16 0.060(2) 0.0534(19) 0.0340(17) 0.0070(14) -0.0037(15) -0.0186(16)
C17 0.067(2) 0.054(2) 0.0417(19) 0.0050(15) -0.0030(16) -0.0260(17)
C18 0.062(2) 0.0509(19) 0.0475(19) 0.0053(15) -0.0058(17) -0.0177(16)
C19 0.054(2) 0.0481(18) 0.0419(18) 0.0010(14) -0.0006(15) -0.0162(15)
C20 0.057(2) 0.058(2) 0.061(2) 0.0094(17) -0.0142(18) -0.0247(17)
C21 0.058(2) 0.059(2) 0.070(2) 0.0103(18) -0.003(2) -0.0318(17)
C22 0.055(2) 0.0502(19) 0.049(2) 0.0080(15) 0.0033(17) -0.0184(16)
C23 0.053(2) 0.0471(18) 0.0385(18) 0.0025(14) -0.0028(15) -0.0167(15)
C24 0.053(2) 0.0504(19) 0.0453(18) 0.0017(15) 0.0014(16) -0.0225(15)
C25 0.074(3) 0.064(2) 0.052(2) 0.0151(17) -0.0040(19) -0.0245(19)
F1 0.121(2) 0.0546(13) 0.0639(14) 0.0206(10) -0.0133(13) -0.0150(12)
F2 0.1015(18) 0.1032(17) 0.0561(13) 0.0090(11) -0.0329(13) -0.0437(14)
N1 0.0477(15) 0.0477(15) 0.0354(14) -0.0006(11) -0.0044(12) -0.0133(12)
N2 0.0515(16) 0.0497(15) 0.0364(14) 0.0071(11) -0.0094(12) -0.0178(12)
O1 0.0650(15) 0.0555(14) 0.0407(13) 0.0101(10) -0.0116(11) -0.0272(11)
O2 0.0796(18) 0.0665(16) 0.0617(16) 0.0218(12) -0.0032(14) -0.0356(13)
O3 0.0807(18) 0.0701(16) 0.0490(14) 0.0202(11) -0.0140(13) -0.0355(13)

loop_
_atom_type_symbol
_atom_type_description
_atom_type_scat_dispersion_real
_atom_type_scat_dispersion_imag
_atom_type_scat_source
C C 0.0033 0.0016 'International Tables Vol C Tables 4.2.6.8 and 6.1.1.4'
H H 0.0000 0.0000 'International Tables Vol C Tables 4.2.6.8 and 6.1.1.4'
F F 0.0171 0.0103 'International Tables Vol C Tables 4.2.6.8 and 6.1.1.4'
N N 0.0061 0.0033 'International Tables Vol C Tables 4.2.6.8 and 6.1.1.4'
O O 0.0106 0.0060 'International Tables Vol C Tables 4.2.6.8 and 6.1.1.4'

loop_
_geom_angle_atom_site_label_1
_geom_angle_atom_site_label_2
_geom_angle_atom_site_label_3
_geom_angle
_geom_angle_site_symmetry_1
_geom_angle_site_symmetry_3
_geom_angle_publ_flag
C2 C1 C7 119.2(3) . . ?
C6 C1 C2 117.7(3) . . ?
C6 C1 C7 123.0(3) . . ?
C1 C2 C3 120.5(4) . . ?
C4 C3 C2 119.2(4) . . ?
C3 C4 F1 118.8(4) . . ?
C5 C4 C3 122.2(3) . . ?
C5 C4 F1 118.9(4) . . ?
C4 C5 C6 118.7(3) . . ?
C1 C6 C5 121.7(3) . . ?
C1 C7 C8 118.7(3) . . ?
N1 C7 C1 124.5(3) . . ?
N1 C7 C8 116.7(3) . . ?
C9 C8 C7 120.8(3) . . ?
C9 C8 C13 117.4(3) . . ?
C13 C8 C7 121.8(3) . . ?
C8 C9 C10 121.5(3) . . ?
C11 C10 C9 118.5(3) . . ?
C10 C11 C12 123.3(3) . . ?
C10 C11 F2 118.5(3) . . ?
C12 C11 F2 118.2(3) . . ?
C11 C12 C13 117.6(3) . . ?
C8 C13 C12 121.6(3) . . ?
N2 C14 C15 118.6(3) . . ?
O1 C14 C15 123.0(3) . . ?
O1 C14 N2 118.4(3) . . ?
C16 C15 C14 121.0(3) . . ?
C15 C16 C17 126.3(3) . . ?
C18 C17 C16 123.7(3) . . ?
C17 C18 C19 127.8(3) . . ?
C20 C19 C18 119.4(3) . . ?
C20 C19 C24 118.9(3) . . ?
C24 C19 C18 121.7(3) . . ?
C21 C20 C19 122.3(3) . . ?
C22 C21 C20 116.9(3) . . ?
C21 C22 C23 122.1(3) . . ?
C21 C22 O2 128.0(3) . . ?
C23 C22 O2 109.8(3) . . ?
C22 C23 O3 109.6(3) . . ?
C24 C23 C22 122.4(3) . . ?
C24 C23 O3 128.0(3) . . ?
C23 C24 C19 117.3(3) . . ?
O3 C25 O2 108.6(3) . . ?
C7 N1 N2 117.5(3) . . ?
C14 N2 N1 120.6(3) . . ?
C22 O2 C25 105.7(3) . . ?
C23 O3 C25 106.1(3) . . ?

loop_
_geom_bond_atom_site_label_1
_geom_bond_atom_site_label_2
_geom_bond_distance
_geom_bond_site_symmetry_2
_geom_bond_publ_flag
C1 C2 1.292(5) . ?
C1 C6 1.285(4) . ?
C1 C7 1.388(4) . ?
C2 C3 1.301(5) . ?
C3 C4 1.258(5) . ?
C4 C5 1.256(5) . ?
C4 F1 1.271(3) . ?
C5 C6 1.294(4) . ?
C7 C8 1.393(4) . ?
C7 N1 1.212(4) . ?
C8 C9 1.292(4) . ?
C8 C13 1.301(4) . ?
C9 C10 1.295(4) . ?
C10 C11 1.262(5) . ?
C11 C12 1.269(5) . ?
C11 F2 1.289(3) . ?
C12 C13 1.301(4) . ?
C14 C15 1.365(4) . ?
C14 N2 1.279(4) . ?
C14 O1 1.157(3) . ?
C15 C16 1.239(4) . ?
C16 C17 1.347(4) . ?
C17 C18 1.254(4) . ?
C18 C19 1.374(4) . ?
C19 C20 1.310(4) . ?
C19 C24 1.322(4) . ?
C20 C21 1.300(4) . ?
C21 C22 1.265(4) . ?
C22 C23 1.288(5) . ?
C22 O2 1.293(4) . ?
C23 C24 1.276(4) . ?
C23 O3 1.295(3) . ?
C25 O2 1.337(4) . ?
C25 O3 1.325(4) . ?
N1 N2 1.295(3) . ?
